data_7007942
loop_
_publ_author_name
'Fontecha, Julia Barreira'
'Goetz, Sandrine'
'McKee, Vickie'

_publ_section_title
;
 Dinuclear complexes of a pseudocalixarene macrocycle: structural
 consequences of intramolecular hydrogen bonding.
;
_journal_issue 5
_journal_name_full 'Dalton transactions (Cambridge, England : 2003)'
_journal_page_first 923
_journal_page_last 929
_journal_paper_doi 10.1039/b413639j
_journal_year 2005
_chemical_formula_sum 'C64 H104 Cl2 N4 Ni2 O21'
_chemical_formula_weight 1453.83
_chemical_name_systematic
;
?
;
_space_group_IT_number 62
_symmetry_cell_setting orthorhombic
_symmetry_space_group_name_Hall '-P 2ac 2n'
_symmetry_space_group_name_H-M 'P n m a'
_atom_sites_solution_hydrogens geom
_atom_sites_solution_primary direct
_atom_sites_solution_secondary difmap
_audit_creation_method SHELXL-97
_cell_angle_alpha 90.00
_cell_angle_beta 90.00
_cell_angle_gamma 90.00
_cell_formula_units_Z 4
_cell_length_a 27.9805(12)
_cell_length_b 13.7050(6)
_cell_length_c 18.8743(8)
_cell_measurement_reflns_used 21493
_cell_measurement_temperature 150(2)
_cell_measurement_theta_max 23.28
_cell_measurement_theta_min 2.27
_cell_volume 7237.8(5)
_computing_cell_refinement 'Bruker SMART'
_computing_data_collection 'Bruker SMART'
_computing_data_reduction 'Bruker SAINT'
_computing_molecular_graphics 'Bruker SHELXTL'
_computing_publication_material 'Bruker SHELXTL'
_computing_structure_refinement 'SHELXL-97 (Sheldrick, 1997)'
_computing_structure_solution 'SHELXS-97 (Sheldrick, 1990)'
_diffrn_ambient_temperature 150(2)
_diffrn_measured_fraction_theta_full 1.000
_diffrn_measured_fraction_theta_max 1.000
_diffrn_measurement_device_type 'CCD area detector'
_diffrn_measurement_method 'phi and omega scans'
_diffrn_radiation_monochromator graphite
_diffrn_radiation_source 'normal-focus sealed tube'
_diffrn_radiation_type MoK\a
_diffrn_radiation_wavelength 0.71073
_diffrn_reflns_av_R_equivalents 0.0234
_diffrn_reflns_av_sigmaI/netI 0.0137
_diffrn_reflns_limit_h_max 33
_diffrn_reflns_limit_h_min -33
_diffrn_reflns_limit_k_max 16
_diffrn_reflns_limit_k_min -16
_diffrn_reflns_limit_l_max 22
_diffrn_reflns_limit_l_min -22
_diffrn_reflns_number 50518
_diffrn_reflns_theta_full 25.00
_diffrn_reflns_theta_max 25.00
_diffrn_reflns_theta_min 1.46
_diffrn_standards_number 0
_exptl_absorpt_coefficient_mu 0.666
_exptl_absorpt_correction_T_max 1.00000
_exptl_absorpt_correction_T_min 0.872055
_exptl_absorpt_correction_type multi-scan
_exptl_crystal_colour Green
_exptl_crystal_density_diffrn 1.334
_exptl_crystal_density_method 'not measured'
_exptl_crystal_description block
_exptl_crystal_F_000 3096
_exptl_crystal_size_max 0.53
_exptl_crystal_size_mid 0.30
_exptl_crystal_size_min 0.27
_refine_diff_density_max 0.768
_refine_diff_density_min -0.601
_refine_diff_density_rms 0.090
_refine_ls_extinction_method none
_refine_ls_goodness_of_fit_ref 1.196
_refine_ls_hydrogen_treatment mixed
_refine_ls_matrix_type full
_refine_ls_number_parameters 477
_refine_ls_number_reflns 6664
_refine_ls_number_restraints 3
_refine_ls_restrained_S_all 1.198
_refine_ls_R_factor_all 0.0840
_refine_ls_R_factor_gt 0.0764
_refine_ls_shift/su_max 0.001
_refine_ls_shift/su_mean 0.000
_refine_ls_structure_factor_coef Fsqd
_refine_ls_weighting_details 'calc w=1/[\s^2^(Fo^2^)+(0.0589P)^2^+27.7475P] where P=(Fo^2^+2Fc^2^)/3'
_refine_ls_weighting_scheme calc
_refine_ls_wR_factor_gt 0.1899
_refine_ls_wR_factor_ref 0.1949
_reflns_number_gt 5805
_reflns_number_total 6664
_reflns_threshold_expression >2sigma(I)
_cod_data_source_file b413639j.txt
_cod_data_source_block Complex5a
_cod_depositor_comments
;
The following automatic conversions were performed:
'_symmetry_cell_setting' value 'Orthorhombic' changed to 'orthorhombic'
according to '/home/saulius/struct/CIF-dictionaries/cif_core.dic'
dictionary named 'cif_core.dic' version 2.4.1 from 2010-06-29.

Automatic conversion script
Id: cif_fix_enum 1527 2010-12-29 10:47:43Z saulius 
;
_cod_original_sg_symbol_H-M Pnma
_cod_database_code 7007942

loop_
_symmetry_equiv_pos_as_xyz
'x, y, z'
'-x+1/2, -y, z+1/2'
'-x, y+1/2, -z'
'x+1/2, -y+1/2, -z+1/2'
'-x, -y, -z'
'x-1/2, y, -z-1/2'
'x, -y-1/2, z'
'-x-1/2, y-1/2, z-1/2'

loop_
_atom_site_label
_atom_site_type_symbol
_atom_site_fract_x
_atom_site_fract_y
_atom_site_fract_z
_atom_site_U_iso_or_equiv
_atom_site_adp_type
_atom_site_occupancy
_atom_site_symmetry_multiplicity
_atom_site_calc_flag
_atom_site_refinement_flags
_atom_site_disorder_assembly
_atom_site_disorder_group
Ni1 Ni 0.070237(19) 0.09613(4) 0.27355(3) 0.03032(19) Uani 1 1 d . . .
O1 O 0.01954(10) 0.1626(2) 0.21712(16) 0.0303(7) Uani 1 1 d . . .
C1 C -0.02132(15) 0.1210(3) 0.1945(2) 0.0309(10) Uani 1 1 d . . .
C2 C -0.04466(16) 0.1580(4) 0.1342(2) 0.0362(11) Uani 1 1 d . . .
C3 C -0.08563(17) 0.1114(4) 0.1104(3) 0.0432(12) Uani 1 1 d . . .
H3 H -0.1012 0.1367 0.0697 0.052 Uiso 1 1 calc R . .
C4 C -0.10498(17) 0.0298(4) 0.1430(3) 0.0482(14) Uani 1 1 d . . .
C5 C -0.15091(19) -0.0188(5) 0.1135(4) 0.0644(18) Uani 1 1 d . . .
C6 C -0.1481(3) -0.0291(9) 0.0354(5) 0.135(5) Uani 1 1 d . . .
H6A H -0.1202 -0.0687 0.0230 0.050 Uiso 1 1 calc R . .
H6B H -0.1451 0.0356 0.0137 0.050 Uiso 1 1 calc R . .
H6C H -0.1771 -0.0610 0.0179 0.050 Uiso 1 1 calc R . .
C7 C -0.19371(19) 0.0417(5) 0.1349(4) 0.0703(19) Uani 1 1 d . . .
H7A H -0.1954 0.0454 0.1867 0.050 Uiso 1 1 calc R . .
H7B H -0.2229 0.0113 0.1166 0.050 Uiso 1 1 calc R . .
H7C H -0.1906 0.1076 0.1153 0.050 Uiso 1 1 calc R . .
C8 C -0.1576(3) -0.1209(6) 0.1412(7) 0.149(5) Uani 1 1 d . . .
H8A H -0.1593 -0.1194 0.1930 0.050 Uiso 1 1 calc R . .
H8B H -0.1305 -0.1615 0.1264 0.050 Uiso 1 1 calc R . .
H8C H -0.1872 -0.1483 0.1221 0.050 Uiso 1 1 calc R . .
C9 C -0.08313(17) -0.0025(4) 0.2045(3) 0.0457(13) Uani 1 1 d . . .
H9 H -0.0968 -0.0557 0.2296 0.055 Uiso 1 1 calc R . .
C10 C -0.04115(15) 0.0416(3) 0.2309(3) 0.0352(11) Uani 1 1 d . . .
C11 C -0.0267(2) 0.2500 0.0982(3) 0.0382(16) Uani 1 2 d S . .
H11A H -0.0372 0.2500 0.0482 0.046 Uiso 1 2 calc SR . .
H11B H 0.0087 0.2500 0.0987 0.046 Uiso 1 2 calc SR . .
C12 C -0.02316(16) 0.0079(3) 0.2995(3) 0.0382(11) Uani 1 1 d . . .
H12 H -0.0432 -0.0352 0.3254 0.046 Uiso 1 1 calc R . .
N1 N 0.01673(13) 0.0304(3) 0.3284(2) 0.0361(9) Uani 1 1 d . B .
C13 C 0.02417(18) -0.0051(4) 0.4011(3) 0.0469(13) Uani 1 1 d . . .
H13A H -0.0032 -0.0467 0.4149 0.056 Uiso 1 1 calc R A 1
H13B H 0.0250 0.0513 0.4338 0.056 Uiso 1 1 calc R A 1
C14 C 0.0701(2) -0.0632(4) 0.4092(3) 0.0497(13) Uani 0.75 1 d P B 1
H14 H 0.0702 -0.0895 0.4586 0.060 Uiso 0.75 1 calc PR B 1
O2 O 0.07064(17) -0.1428(3) 0.3646(3) 0.0495(12) Uani 0.75 1 d P B 1
C14' C 0.0701(2) -0.0632(4) 0.4092(3) 0.0497(13) Uani 0.25 1 d P B 2
H14' H 0.0703 -0.1101 0.3686 0.060 Uiso 0.25 1 calc PR B 2
O2' O 0.0702(7) -0.1203(17) 0.4693(12) 0.092(7) Uani 0.25 1 d P B 2
C15 C 0.11540(18) -0.0035(4) 0.4011(3) 0.0436(12) Uani 1 1 d . . .
H15A H 0.1136 0.0539 0.4329 0.052 Uiso 1 1 calc R B 1
H15B H 0.1430 -0.0435 0.4162 0.052 Uiso 1 1 calc R B 1
N2 N 0.12351(13) 0.0304(3) 0.3283(2) 0.0352(9) Uani 1 1 d . B .
C16 C 0.16294(16) 0.0068(3) 0.2985(3) 0.0385(11) Uani 1 1 d . . .
H16 H 0.1826 -0.0378 0.3238 0.046 Uiso 1 1 calc R B .
C17 C 0.18125(15) 0.0401(3) 0.2307(2) 0.0352(10) Uani 1 1 d . B .
C18 C 0.22247(17) -0.0051(4) 0.2043(3) 0.0448(13) Uani 1 1 d . . .
H18 H 0.2350 -0.0598 0.2290 0.054 Uiso 1 1 calc R B .
C19 C 0.24567(16) 0.0262(4) 0.1440(3) 0.0435(12) Uani 1 1 d . B .
C20 C 0.2898(2) -0.0248(5) 0.1136(4) 0.0662(19) Uani 1 1 d . . .
C21 C 0.3011(3) -0.1187(6) 0.1512(6) 0.160(6) Uani 1 1 d . B .
H21A H 0.2733 -0.1622 0.1488 0.050 Uiso 1 1 calc R . .
H21B H 0.3087 -0.1050 0.2009 0.050 Uiso 1 1 calc R . .
H21C H 0.3286 -0.1501 0.1284 0.050 Uiso 1 1 calc R . .
C22 C 0.3324(2) 0.0418(6) 0.1166(4) 0.081(2) Uani 1 1 d . B .
H22A H 0.3603 0.0084 0.0965 0.050 Uiso 1 1 calc R . .
H22B H 0.3390 0.0593 0.1660 0.050 Uiso 1 1 calc R . .
H22C H 0.3258 0.1010 0.0892 0.050 Uiso 1 1 calc R . .
C23 C 0.2805(2) -0.0510(6) 0.0367(5) 0.098(3) Uani 1 1 d . B .
H23A H 0.2531 -0.0952 0.0339 0.050 Uiso 1 1 calc R . .
H23B H 0.3088 -0.0831 0.0169 0.050 Uiso 1 1 calc R . .
H23C H 0.2737 0.0085 0.0098 0.050 Uiso 1 1 calc R . .
C24 C 0.22721(15) 0.1101(3) 0.1116(3) 0.0340(10) Uani 1 1 d . . .
H24 H 0.2434 0.1356 0.0714 0.041 Uiso 1 1 calc R B .
C25 C 0.18670(14) 0.1579(3) 0.1352(2) 0.0272(9) Uani 1 1 d . B .
C26 C 0.16216(14) 0.1202(3) 0.1940(2) 0.0287(9) Uani 1 1 d . . .
O3 O 0.12143(10) 0.1626(2) 0.21627(16) 0.0292(7) Uani 1 1 d . B .
C27 C 0.1696(2) 0.2500 0.0982(3) 0.0280(13) Uani 1 2 d S . .
H27A H 0.1815 0.2500 0.0488 0.034 Uiso 1 2 calc SR B .
H27B H 0.1343 0.2500 0.0966 0.034 Uiso 1 2 calc SR . .
O4 O 0.07067(16) 0.2500 0.3331(3) 0.0440(12) Uani 1 2 d S . .
Cl1 Cl -0.19827(7) 0.2500 0.57964(13) 0.0468(5) Uani 0.90 2 d SP . .
O11 O -0.22356(19) 0.1657(4) 0.5722(4) 0.123(2) Uani 1 1 d . . .
O12 O -0.1575(4) 0.2500 0.5319(8) 0.134(5) Uani 0.90 2 d SP . .
O13 O -0.1734(5) 0.2500 0.6420(6) 0.166(5) Uani 1 2 d S . .
Cl1' Cl -0.2121(8) 0.2500 0.6230(13) 0.043(4) Uiso 0.10 2 d SP . .
O12' O -0.233(6) 0.2500 0.663(9) 0.19(6) Uiso 0.10 2 d SP . .
Cl2 Cl 0.06891(6) 0.2500 0.57652(11) 0.0517(5) Uani 1 2 d S . .
O21 O 0.0805(3) 0.2500 0.6488(4) 0.121(4) Uani 1 2 d S . .
O22 O 0.0177(2) 0.2500 0.5679(4) 0.075(2) Uani 1 2 d S . .
O23 O 0.0871(2) 0.1666(5) 0.5445(4) 0.120(2) Uani 1 1 d . . .
O30 O 0.06870(12) -0.0174(2) 0.19884(19) 0.0426(8) Uani 1 1 d . . .
C31 C 0.07369(19) -0.0022(4) 0.1240(3) 0.0487(13) Uani 1 1 d . . .
H31A H 0.1063 -0.0218 0.1093 0.058 Uiso 1 1 calc R . .
H31B H 0.0699 0.0681 0.1136 0.058 Uiso 1 1 calc R . .
C32 C 0.0378(2) -0.0589(5) 0.0814(4) 0.0677(19) Uani 1 1 d . . .
H32A H 0.0419 -0.1288 0.0904 0.102 Uiso 1 1 calc R . .
H32B H 0.0426 -0.0456 0.0309 0.102 Uiso 1 1 calc R . .
H32C H 0.0054 -0.0391 0.0952 0.102 Uiso 1 1 calc R . .
O40 O -0.0056(2) 0.2500 0.4209(4) 0.070(2) Uani 1 2 d SD . .
C41 C -0.0573(7) 0.2190(12) 0.4114(10) 0.191(16) Uani 0.50 1 d PD . .
H41A H -0.0609 0.1470 0.4133 0.050 Uiso 0.50 1 d P . .
H41B H -0.0780 0.2500 0.4499 0.050 Uiso 1 2 d S . .
C42 C -0.0761(6) 0.2500 0.3490(10) 0.171(9) Uani 1 2 d SD . .
H42A H -0.1094 0.2288 0.3456 0.050 Uiso 0.50 1 calc PR . .
H42B H -0.0577 0.2221 0.3096 0.050 Uiso 0.50 1 calc PR . .
H42C H -0.0746 0.3214 0.3467 0.050 Uiso 0.50 1 calc PR . .
C52 C -0.0357(4) -0.2500 0.1820(8) 0.111(5) Uani 1 2 d SD . .
H52A H -0.0639 -0.2815 0.2027 0.050 Uiso 0.50 1 calc PR . .
H52B H -0.0257 -0.2859 0.1396 0.050 Uiso 0.50 1 calc PR . .
H52C H -0.0435 -0.1826 0.1691 0.050 Uiso 0.50 1 calc PR . .
C51 C 0.0022(4) -0.2500 0.2325(6) 0.080(3) Uani 1 2 d SD . .
H51A H 0.0099 -0.3183 0.2453 0.050 Uiso 0.50 1 calc PR . .
H51B H -0.0087 -0.2164 0.2760 0.050 Uiso 0.50 1 calc PR . .
O50 O 0.0449(4) -0.2029(7) 0.2068(8) 0.116(5) Uani 0.50 1 d PD . .
O60 O 0.14889(18) 0.2500 0.4185(3) 0.0553(14) Uani 1 2 d S . .
C61 C 0.1969(3) 0.2500 0.4082(6) 0.110(5) Uani 1 2 d S . .
H61A H 0.2097 0.3079 0.4332 0.050 Uiso 0.50 1 calc PR . .
H61B H 0.2097 0.1921 0.4332 0.050 Uiso 0.50 1 calc PR . .
C62 C 0.2164(3) 0.2500 0.3437(5) 0.075(3) Uani 1 2 d S . .
H62A H 0.2473 0.2836 0.3453 0.050 Uiso 0.50 1 calc PR . .
H62B H 0.1951 0.2838 0.3106 0.050 Uiso 0.50 1 calc PR . .
H62C H 0.2211 0.1826 0.3279 0.050 Uiso 0.50 1 calc PR . .
C72 C 0.1555(5) -0.2500 0.1196(8) 0.125(6) Uani 1 2 d S . .
H72A H 0.1800 -0.2065 0.1001 0.050 Uiso 0.50 1 calc PR . .
H72B H 0.1238 -0.2271 0.1050 0.050 Uiso 0.50 1 calc PR . .
H72C H 0.1606 -0.3164 0.1018 0.050 Uiso 0.50 1 calc PR . .
C71 C 0.1585(4) -0.2500 0.1947(7) 0.086(3) Uani 1 2 d S . .
H71A H 0.1543 -0.1822 0.2116 0.050 Uiso 0.50 1 calc PR . .
H71B H 0.1910 -0.2713 0.2084 0.050 Uiso 0.50 1 calc PR . .
O70 O 0.1236(3) -0.3123(6) 0.2313(5) 0.073(3) Uani 0.50 1 d P . .
H1O H 0.0240 0.2500 0.2066 0.050 Uiso 1 2 d S . .
H3O H 0.1210 0.2500 0.2048 0.050 Uiso 1 2 d S . .
H4OA H 0.0938 0.2500 0.3619 0.050 Uiso 1 2 d S . .
H4OB H 0.0464 0.2500 0.3607 0.050 Uiso 1 2 d S . .
H30 H 0.0609 -0.0772 0.2012 0.050 Uiso 1 1 d . . .
H40 H 0.0028 0.2500 0.4617 0.050 Uiso 1 2 d S . .
H50 H 0.0698 -0.2374 0.2147 0.050 Uiso 0.50 1 d P . .
H70 H 0.1400 -0.2944 0.2673 0.050 Uiso 0.50 1 d P . .
H60 H 0.1380 0.2500 0.4686 0.050 Uiso 1 2 d S . .

loop_
_atom_site_aniso_label
_atom_site_aniso_U_11
_atom_site_aniso_U_22
_atom_site_aniso_U_33
_atom_site_aniso_U_23
_atom_site_aniso_U_13
_atom_site_aniso_U_12
Ni1 0.0272(3) 0.0291(3) 0.0346(3) 0.0040(2) 0.0014(2) -0.0004(2)
O1 0.0238(14) 0.0271(16) 0.0400(17) -0.0011(13) -0.0040(13) -0.0044(12)
C1 0.025(2) 0.035(2) 0.033(2) -0.0110(19) 0.0016(18) -0.0013(18)
C2 0.031(2) 0.047(3) 0.031(2) -0.014(2) 0.0005(19) 0.000(2)
C3 0.031(2) 0.058(3) 0.041(3) -0.020(3) -0.006(2) 0.003(2)
C4 0.028(2) 0.055(3) 0.062(3) -0.029(3) 0.001(2) -0.003(2)
C5 0.035(3) 0.068(4) 0.090(5) -0.035(4) -0.006(3) -0.008(3)
C6 0.060(5) 0.223(12) 0.123(8) -0.113(9) 0.002(5) -0.049(6)
C7 0.033(3) 0.083(5) 0.094(5) -0.025(4) 0.004(3) -0.010(3)
C8 0.082(6) 0.082(6) 0.282(16) -0.022(8) -0.087(8) -0.029(5)
C9 0.033(2) 0.038(3) 0.066(4) -0.018(3) 0.010(2) -0.006(2)
C10 0.027(2) 0.032(2) 0.046(3) -0.010(2) 0.0066(19) -0.0038(19)
C11 0.034(3) 0.055(4) 0.026(3) 0.000 -0.004(3) 0.000
C12 0.033(2) 0.029(2) 0.053(3) 0.000(2) 0.011(2) -0.002(2)
N1 0.034(2) 0.032(2) 0.042(2) 0.0039(18) 0.0077(17) -0.0019(17)
C13 0.045(3) 0.054(3) 0.041(3) 0.015(3) 0.008(2) -0.003(3)
C14 0.056(3) 0.048(3) 0.044(3) 0.021(3) 0.005(3) 0.001(3)
O2 0.057(3) 0.030(2) 0.062(3) 0.006(2) 0.008(2) -0.003(2)
C14' 0.056(3) 0.048(3) 0.044(3) 0.021(3) 0.005(3) 0.001(3)
O2' 0.070(12) 0.099(16) 0.107(16) 0.057(14) -0.007(11) 0.001(11)
C15 0.044(3) 0.046(3) 0.041(3) 0.013(2) -0.002(2) 0.005(2)
N2 0.036(2) 0.032(2) 0.038(2) 0.0095(17) 0.0002(17) -0.0016(17)
C16 0.035(2) 0.031(2) 0.050(3) 0.011(2) -0.004(2) 0.005(2)
C17 0.031(2) 0.030(2) 0.045(3) 0.007(2) 0.000(2) 0.0011(19)
C18 0.032(2) 0.033(3) 0.069(4) 0.013(2) 0.003(2) 0.010(2)
C19 0.028(2) 0.035(3) 0.067(3) 0.007(3) 0.011(2) 0.008(2)
C20 0.042(3) 0.052(3) 0.104(5) 0.014(4) 0.032(3) 0.024(3)
C21 0.113(7) 0.105(7) 0.261(14) 0.108(8) 0.126(8) 0.084(6)
C22 0.030(3) 0.105(6) 0.109(6) 0.021(5) 0.015(3) 0.015(3)
C23 0.059(4) 0.067(5) 0.168(9) -0.043(5) 0.051(5) 0.007(4)
C24 0.027(2) 0.033(2) 0.043(3) -0.001(2) 0.0044(19) -0.0020(19)
C25 0.026(2) 0.020(2) 0.035(2) -0.0023(18) -0.0033(17) -0.0028(16)
C26 0.023(2) 0.022(2) 0.041(2) -0.0008(18) -0.0011(18) -0.0015(17)
O3 0.0264(15) 0.0224(15) 0.0388(17) 0.0034(13) 0.0054(13) 0.0019(12)
C27 0.028(3) 0.028(3) 0.028(3) 0.000 0.001(2) 0.000
O4 0.026(2) 0.068(3) 0.038(3) 0.000 -0.003(2) 0.000
Cl1 0.0370(10) 0.0435(11) 0.0601(15) 0.000 -0.0125(10) 0.000
O11 0.065(3) 0.085(4) 0.219(8) -0.024(5) -0.001(4) -0.030(3)
O12 0.092(7) 0.086(7) 0.225(14) 0.000 0.072(8) 0.000
O13 0.230(14) 0.131(9) 0.135(9) 0.000 -0.122(10) 0.000
Cl2 0.0354(9) 0.0699(13) 0.0498(11) 0.000 0.0028(8) 0.000
O21 0.074(5) 0.241(12) 0.049(4) 0.000 0.000(4) 0.000
O22 0.034(3) 0.113(6) 0.078(4) 0.000 0.005(3) 0.000
O23 0.112(5) 0.124(5) 0.124(5) -0.029(4) -0.008(4) 0.070(4)
O30 0.048(2) 0.0300(17) 0.050(2) -0.0067(15) 0.0091(16) -0.0067(15)
C31 0.048(3) 0.051(3) 0.048(3) -0.010(3) 0.004(2) -0.002(3)
C32 0.056(4) 0.076(4) 0.071(4) -0.038(4) 0.008(3) -0.007(3)
O40 0.034(3) 0.113(6) 0.064(4) 0.000 -0.003(3) 0.000
C41 0.42(5) 0.052(11) 0.098(14) 0.039(9) 0.09(2) 0.067(17)
C42 0.21(2) 0.109(13) 0.20(2) 0.000 0.108(18) 0.000
C52 0.087(9) 0.102(10) 0.145(13) 0.000 0.015(9) 0.000
C51 0.058(6) 0.074(7) 0.110(9) 0.000 0.015(6) 0.000
O50 0.079(7) 0.051(5) 0.219(15) 0.032(7) -0.004(8) -0.009(5)
O60 0.041(3) 0.081(4) 0.044(3) 0.000 -0.004(2) 0.000
C61 0.042(5) 0.221(17) 0.068(7) 0.000 -0.015(5) 0.000
C62 0.054(5) 0.107(8) 0.064(6) 0.000 -0.007(5) 0.000
C72 0.071(8) 0.183(16) 0.123(13) 0.000 0.023(8) 0.000
C71 0.085(8) 0.062(6) 0.111(10) 0.000 -0.010(7) 0.000
O70 0.085(6) 0.044(5) 0.090(7) -0.002(5) 0.002(5) 0.000(4)

loop_
_atom_type_symbol
_atom_type_description
_atom_type_scat_dispersion_real
_atom_type_scat_dispersion_imag
_atom_type_scat_source
C C 0.0033 0.0016 'International Tables Vol C Tables 4.2.6.8 and 6.1.1.4'
H H 0.0000 0.0000 'International Tables Vol C Tables 4.2.6.8 and 6.1.1.4'
N N 0.0061 0.0033 'International Tables Vol C Tables 4.2.6.8 and 6.1.1.4'
O O 0.0106 0.0060 'International Tables Vol C Tables 4.2.6.8 and 6.1.1.4'
Cl Cl 0.1484 0.1585 'International Tables Vol C Tables 4.2.6.8 and 6.1.1.4'
Ni Ni 0.3393 1.1124 'International Tables Vol C Tables 4.2.6.8 and 6.1.1.4'

loop_
_geom_angle_atom_site_label_1
_geom_angle_atom_site_label_2
_geom_angle_atom_site_label_3
_geom_angle
_geom_angle_site_symmetry_1
_geom_angle_site_symmetry_3
_geom_angle_publ_flag
O1 Ni1 O3 90.72(12) . . ?
O1 Ni1 N2 177.90(14) . . ?
O3 Ni1 N2 87.21(13) . . ?
O1 Ni1 N1 87.16(14) . . ?
O3 Ni1 N1 177.79(14) . . ?
N2 Ni1 N1 94.90(15) . . ?
O1 Ni1 O30 88.02(13) . . ?
O3 Ni1 O30 89.37(12) . . ?
N2 Ni1 O30 91.58(15) . . ?
N1 Ni1 O30 89.92(15) . . ?
O1 Ni1 O4 81.47(13) . . ?
O3 Ni1 O4 81.37(13) . . ?
N2 Ni1 O4 98.58(15) . . ?
N1 Ni1 O4 98.93(15) . . ?
O30 Ni1 O4 165.86(14) . . ?
C1 O1 Ni1 125.4(3) . . ?
O1 C1 C10 120.6(4) . . ?
O1 C1 C2 119.9(4) . . ?
C10 C1 C2 119.5(4) . . ?
C3 C2 C1 118.7(5) . . ?
C3 C2 C11 120.8(5) . . ?
C1 C2 C11 120.5(4) . . ?
C2 C3 C4 123.4(5) . . ?
C9 C4 C3 117.2(5) . . ?
C9 C4 C5 122.0(6) . . ?
C3 C4 C5 120.6(5) . . ?
C6 C5 C8 105.3(8) . . ?
C6 C5 C7 111.1(7) . . ?
C8 C5 C7 108.6(7) . . ?
C6 C5 C4 110.8(5) . . ?
C8 C5 C4 112.1(6) . . ?
C7 C5 C4 109.0(5) . . ?
C4 C9 C10 121.8(5) . . ?
C1 C10 C9 119.2(5) . . ?
C1 C10 C12 122.8(4) . . ?
C9 C10 C12 117.6(4) . . ?
C2 C11 C2 112.3(5) . 7_565 ?
N1 C12 C10 126.9(4) . . ?
C12 N1 C13 116.2(4) . . ?
C12 N1 Ni1 122.2(3) . . ?
C13 N1 Ni1 121.2(3) . . ?
N1 C13 C14 112.7(4) . . ?
O2 C14 C15 110.8(5) . . ?
O2 C14 C13 111.3(5) . . ?
C15 C14 C13 114.5(4) . . ?
N2 C15 C14 113.2(4) . . ?
C16 N2 C15 117.7(4) . . ?
C16 N2 Ni1 121.6(3) . . ?
C15 N2 Ni1 120.3(3) . . ?
N2 C16 C17 127.7(4) . . ?
C18 C17 C26 118.9(4) . . ?
C18 C17 C16 117.7(4) . . ?
C26 C17 C16 123.1(4) . . ?
C19 C18 C17 123.0(4) . . ?
C18 C19 C24 116.2(4) . . ?
C18 C19 C20 123.2(5) . . ?
C24 C19 C20 120.6(5) . . ?
C22 C20 C21 109.6(7) . . ?
C22 C20 C23 108.4(6) . . ?
C21 C20 C23 106.6(7) . . ?
C22 C20 C19 110.4(5) . . ?
C21 C20 C19 112.5(5) . . ?
C23 C20 C19 109.2(5) . . ?
C25 C24 C19 123.4(4) . . ?
C24 C25 C26 118.8(4) . . ?
C24 C25 C27 120.2(4) . . ?
C26 C25 C27 121.0(4) . . ?
O3 C26 C25 120.2(4) . . ?
O3 C26 C17 120.3(4) . . ?
C25 C26 C17 119.5(4) . . ?
C26 O3 Ni1 125.1(3) . . ?
C25 C27 C25 112.4(5) 7_565 . ?
Ni1 O4 Ni1 123.9(2) . 7_565 ?
Cl1' Cl1 O11 82.6(7) . . ?
Cl1' Cl1 O11 82.6(7) . 7_565 ?
O11 Cl1 O11 116.0(5) . 7_565 ?
Cl1' Cl1 O13 55.9(14) . . ?
O11 Cl1 O13 110.7(5) . . ?
O11 Cl1 O13 110.7(5) 7_565 . ?
Cl1' Cl1 O12 153.6(14) . . ?
O11 Cl1 O12 110.1(4) . . ?
O11 Cl1 O12 110.1(4) 7_565 . ?
O13 Cl1 O12 97.7(9) . . ?
Cl1' Cl1 O12' 6(5) . . ?
O11 Cl1 O12' 79(2) . . ?
O11 Cl1 O12' 79(2) 7_565 . ?
O13 Cl1 O12' 62(5) . . ?
O12 Cl1 O12' 160(5) . . ?
Cl1 O11 Cl1' 35.8(8) . . ?
Cl1' O13 Cl1 41.1(12) . . ?
Cl1' O13 O12' 32(5) . . ?
Cl1 O13 O12' 73(5) . . ?
Cl1 Cl1' O12' 168(10) . . ?
Cl1 Cl1' O13 83.0(18) . . ?
O12' Cl1' O13 109(10) . . ?
Cl1 Cl1' O11 61.6(10) . . ?
O12' Cl1' O11 112(6) . . ?
O13 Cl1' O11 113.3(13) . . ?
Cl1 Cl1' O11 61.6(10) . 7_565 ?
O12' Cl1' O11 112(6) . 7_565 ?
O13 Cl1' O11 113.3(13) . 7_565 ?
O11 Cl1' O11 97.6(14) . 7_565 ?
Cl1' O12' O13 39(7) . . ?
Cl1' O12' Cl1 6(5) . . ?
O13 O12' Cl1 45(4) . . ?
O23 Cl2 O23 110.7(7) . 7_565 ?
O23 Cl2 O21 109.8(3) . . ?
O23 Cl2 O21 109.8(3) 7_565 . ?
O23 Cl2 O22 108.3(3) . . ?
O23 Cl2 O22 108.3(3) 7_565 . ?
O21 Cl2 O22 109.9(4) . . ?
C31 O30 Ni1 123.5(3) . . ?
O30 C31 C32 112.7(5) . . ?
C42 C41 O40 112.5(14) . . ?
C52 C51 O50 113.1(10) . . ?
C62 C61 O60 122.4(9) . . ?
C72 C71 O70 115.5(9) . . ?

loop_
_geom_bond_atom_site_label_1
_geom_bond_atom_site_label_2
_geom_bond_distance
_geom_bond_site_symmetry_2
_geom_bond_publ_flag
Ni1 O1 1.994(3) . ?
Ni1 O3 2.012(3) . ?
Ni1 N2 2.025(4) . ?
Ni1 N1 2.031(4) . ?
Ni1 O30 2.101(3) . ?
Ni1 O4 2.390(2) . ?
O1 C1 1.347(5) . ?
C1 C10 1.402(6) . ?
C1 C2 1.406(7) . ?
C2 C3 1.387(6) . ?
C2 C11 1.518(6) . ?
C3 C4 1.387(8) . ?
C4 C9 1.383(8) . ?
C4 C5 1.551(7) . ?
C5 C6 1.482(10) . ?
C5 C8 1.506(12) . ?
C5 C7 1.511(8) . ?
C9 C10 1.412(7) . ?
C10 C12 1.465(7) . ?
C11 C2 1.518(6) 7_565 ?
C12 N1 1.280(6) . ?
N1 C13 1.472(6) . ?
C13 C14 1.519(7) . ?
C14 O2 1.379(8) . ?
C14 C15 1.517(7) . ?
C15 N2 1.468(6) . ?
N2 C16 1.279(6) . ?
C16 C17 1.452(7) . ?
C17 C18 1.401(6) . ?
C17 C26 1.405(6) . ?
C18 C19 1.379(7) . ?
C19 C24 1.402(7) . ?
C19 C20 1.530(7) . ?
C20 C22 1.502(9) . ?
C20 C21 1.503(9) . ?
C20 C23 1.517(11) . ?
C24 C25 1.382(6) . ?
C25 C26 1.404(6) . ?
C25 C27 1.520(5) . ?
C26 O3 1.346(5) . ?
C27 C25 1.520(5) 7_565 ?
O4 Ni1 2.390(2) 7_565 ?
Cl1 Cl1' 0.90(2) . ?
Cl1 O11 1.362(5) . ?
Cl1 O11 1.362(5) 7_565 ?
Cl1 O13 1.366(9) . ?
Cl1 O12 1.454(10) . ?
Cl1 O12' 1.86(17) . ?
O11 Cl1' 1.535(16) . ?
O13 Cl1' 1.14(2) . ?
O13 O12' 1.72(16) . ?
Cl1' O12' 0.96(16) . ?
Cl1' O11 1.535(16) 7_565 ?
Cl2 O23 1.389(6) . ?
Cl2 O23 1.389(6) 7_565 ?
Cl2 O21 1.402(7) . ?
Cl2 O22 1.443(6) . ?
O30 C31 1.435(6) . ?
C31 C32 1.503(8) . ?
O40 C41 1.52(2) . ?
C41 C42 1.358(18) . ?
C52 C51 1.426(15) . ?
C51 O50 1.440(12) . ?
O60 C61 1.358(11) . ?
C61 C62 1.332(13) . ?
C72 C71 1.419(17) . ?
C71 O70 1.469(13) . ?

loop_
_geom_hbond_atom_site_label_D
_geom_hbond_atom_site_label_H
_geom_hbond_atom_site_label_A
_geom_hbond_distance_DH
_geom_hbond_distance_HA
_geom_hbond_distance_DA
_geom_hbond_angle_DHA
_geom_hbond_site_symmetry_A
O40 H40 O22 0.81 2.05 2.850(9) 174.8 .
O4 H4OA O60 0.85 1.87 2.718(7) 174.7 .
O4 H4OB O40 0.86 1.85 2.702(8) 179.6 .
O30 H30 O50 0.85 1.78 2.632(10) 179.6 .
O50 H50 O70 0.86 1.85 2.705(14) 179.8 .
O60 H60 O23 0.99 2.32 3.155(9) 140.9 .
O60 H60 O23 0.99 2.32 3.155(9) 140.9 7_565

loop_
_geom_torsion_atom_site_label_1
_geom_torsion_atom_site_label_2
_geom_torsion_atom_site_label_3
_geom_torsion_atom_site_label_4
_geom_torsion
_geom_torsion_site_symmetry_1
_geom_torsion_site_symmetry_2
_geom_torsion_site_symmetry_3
_geom_torsion_site_symmetry_4
_geom_torsion_publ_flag
O3 Ni1 O1 C1 139.3(3) . . . . ?
N2 Ni1 O1 C1 129(4) . . . . ?
N1 Ni1 O1 C1 -40.0(3) . . . . ?
O30 Ni1 O1 C1 50.0(3) . . . . ?
O4 Ni1 O1 C1 -139.5(3) . . . . ?
Ni1 O1 C1 C10 25.9(5) . . . . ?
Ni1 O1 C1 C2 -154.6(3) . . . . ?
O1 C1 C2 C3 177.4(4) . . . . ?
C10 C1 C2 C3 -3.1(6) . . . . ?
O1 C1 C2 C11 -5.5(6) . . . . ?
C10 C1 C2 C11 173.9(4) . . . . ?
C1 C2 C3 C4 0.0(7) . . . . ?
C11 C2 C3 C4 -177.0(5) . . . . ?
C2 C3 C4 C9 3.4(7) . . . . ?
C2 C3 C4 C5 -179.9(5) . . . . ?
C9 C4 C5 C6 -138.2(7) . . . . ?
C3 C4 C5 C6 45.3(8) . . . . ?
C9 C4 C5 C8 -21.0(9) . . . . ?
C3 C4 C5 C8 162.6(7) . . . . ?
C9 C4 C5 C7 99.3(7) . . . . ?
C3 C4 C5 C7 -77.2(7) . . . . ?
C3 C4 C9 C10 -3.9(7) . . . . ?
C5 C4 C9 C10 179.6(5) . . . . ?
O1 C1 C10 C9 -177.9(4) . . . . ?
C2 C1 C10 C9 2.7(6) . . . . ?
O1 C1 C10 C12 8.7(7) . . . . ?
C2 C1 C10 C12 -170.7(4) . . . . ?
C4 C9 C10 C1 0.9(7) . . . . ?
C4 C9 C10 C12 174.7(4) . . . . ?
C3 C2 C11 C2 94.3(6) . . . 7_565 ?
C1 C2 C11 C2 -82.7(6) . . . 7_565 ?
C1 C10 C12 N1 -15.0(7) . . . . ?
C9 C10 C12 N1 171.5(5) . . . . ?
C10 C12 N1 C13 173.8(4) . . . . ?
C10 C12 N1 Ni1 -13.8(7) . . . . ?
O1 Ni1 N1 C12 32.7(4) . . . . ?
O3 Ni1 N1 C12 16(4) . . . . ?
N2 Ni1 N1 C12 -146.9(4) . . . . ?
O30 Ni1 N1 C12 -55.3(4) . . . . ?
O4 Ni1 N1 C12 113.6(4) . . . . ?
O1 Ni1 N1 C13 -155.2(4) . . . . ?
O3 Ni1 N1 C13 -172(4) . . . . ?
N2 Ni1 N1 C13 25.2(4) . . . . ?
O30 Ni1 N1 C13 116.7(4) . . . . ?
O4 Ni1 N1 C13 -74.3(4) . . . . ?
C12 N1 C13 C14 125.7(5) . . . . ?
Ni1 N1 C13 C14 -46.8(6) . . . . ?
N1 C13 C14 O2 -58.6(6) . . . . ?
N1 C13 C14 C15 68.0(6) . . . . ?
O2 C14 C15 N2 57.3(6) . . . . ?
C13 C14 C15 N2 -69.6(6) . . . . ?
C14 C15 N2 C16 -123.2(5) . . . . ?
C14 C15 N2 Ni1 48.8(5) . . . . ?
O1 Ni1 N2 C16 -23(4) . . . . ?
O3 Ni1 N2 C16 -33.5(4) . . . . ?
N1 Ni1 N2 C16 145.9(4) . . . . ?
O30 Ni1 N2 C16 55.8(4) . . . . ?
O4 Ni1 N2 C16 -114.3(4) . . . . ?
O1 Ni1 N2 C15 165(4) . . . . ?
O3 Ni1 N2 C15 154.8(4) . . . . ?
N1 Ni1 N2 C15 -25.9(4) . . . . ?
O30 Ni1 N2 C15 -115.9(4) . . . . ?
O4 Ni1 N2 C15 73.9(4) . . . . ?
C15 N2 C16 C17 -172.6(5) . . . . ?
Ni1 N2 C16 C17 15.4(7) . . . . ?
N2 C16 C17 C18 -171.8(5) . . . . ?
N2 C16 C17 C26 13.8(8) . . . . ?
C26 C17 C18 C19 0.8(8) . . . . ?
C16 C17 C18 C19 -173.8(5) . . . . ?
C17 C18 C19 C24 3.2(8) . . . . ?
C17 C18 C19 C20 -178.1(6) . . . . ?
C18 C19 C20 C22 -115.7(7) . . . . ?
C24 C19 C20 C22 62.9(8) . . . . ?
C18 C19 C20 C21 7.1(10) . . . . ?
C24 C19 C20 C21 -174.3(7) . . . . ?
C18 C19 C20 C23 125.2(6) . . . . ?
C24 C19 C20 C23 -56.2(7) . . . . ?
C18 C19 C24 C25 -3.2(7) . . . . ?
C20 C19 C24 C25 178.0(5) . . . . ?
C19 C24 C25 C26 -0.9(7) . . . . ?
C19 C24 C25 C27 178.5(4) . . . . ?
C24 C25 C26 O3 -177.1(4) . . . . ?
C27 C25 C26 O3 3.5(6) . . . . ?
C24 C25 C26 C17 5.0(6) . . . . ?
C27 C25 C26 C17 -174.4(4) . . . . ?
C18 C17 C26 O3 177.1(4) . . . . ?
C16 C17 C26 O3 -8.6(7) . . . . ?
C18 C17 C26 C25 -5.0(7) . . . . ?
C16 C17 C26 C25 169.3(4) . . . . ?
C25 C26 O3 Ni1 156.9(3) . . . . ?
C17 C26 O3 Ni1 -25.2(5) . . . . ?
O1 Ni1 O3 C26 -139.8(3) . . . . ?
N2 Ni1 O3 C26 39.8(3) . . . . ?
N1 Ni1 O3 C26 -123(4) . . . . ?
O30 Ni1 O3 C26 -51.8(3) . . . . ?
O4 Ni1 O3 C26 138.9(3) . . . . ?
C24 C25 C27 C25 -96.6(5) . . . 7_565 ?
C26 C25 C27 C25 82.8(6) . . . 7_565 ?
O1 Ni1 O4 Ni1 -45.5(2) . . . 7_565 ?
O3 Ni1 O4 Ni1 46.5(2) . . . 7_565 ?
N2 Ni1 O4 Ni1 132.4(2) . . . 7_565 ?
N1 Ni1 O4 Ni1 -131.3(2) . . . 7_565 ?
O30 Ni1 O4 Ni1 -3.1(7) . . . 7_565 ?
O11 Cl1 O11 Cl1' -78.0(12) 7_565 . . . ?
O13 Cl1 O11 Cl1' 49.2(12) . . . . ?
O12 Cl1 O11 Cl1' 156.1(13) . . . . ?
O12' Cl1 O11 Cl1' -5(5) . . . . ?
O11 Cl1 O13 Cl1' -65.1(4) . . . . ?
O11 Cl1 O13 Cl1' 65.1(4) 7_565 . . . ?
O12 Cl1 O13 Cl1' 180.000(5) . . . . ?
O12' Cl1 O13 Cl1' 0.000(6) . . . . ?
Cl1' Cl1 O13 O12' 0.000(17) . . . . ?
O11 Cl1 O13 O12' -65.1(4) . . . . ?
O11 Cl1 O13 O12' 65.1(4) 7_565 . . . ?
O12 Cl1 O13 O12' 180.000(15) . . . . ?
O11 Cl1 Cl1' O12' -58.8(4) . . . . ?
O11 Cl1 Cl1' O12' 58.8(3) 7_565 . . . ?
O13 Cl1 Cl1' O12' 180.00(13) . . . . ?
O12 Cl1 Cl1' O12' 180.00(13) . . . . ?
O11 Cl1 Cl1' O13 121.2(3) . . . . ?
O11 Cl1 Cl1' O13 -121.2(3) 7_565 . . . ?
O12 Cl1 Cl1' O13 0.000(6) . . . . ?
O12' Cl1 Cl1' O13 180.00(3) . . . . ?
O11 Cl1 Cl1' O11 117.6(6) 7_565 . . . ?
O13 Cl1 Cl1' O11 -121.2(3) . . . . ?
O12 Cl1 Cl1' O11 -121.2(3) . . . . ?
O12' Cl1 Cl1' O11 58.8(3) . . . . ?
O11 Cl1 Cl1' O11 -117.6(6) . . . 7_565 ?
O13 Cl1 Cl1' O11 121.2(3) . . . 7_565 ?
O12 Cl1 Cl1' O11 121.2(3) . . . 7_565 ?
O12' Cl1 Cl1' O11 -58.8(3) . . . 7_565 ?
O12' O13 Cl1' Cl1 180.000(5) . . . . ?
Cl1 O13 Cl1' O12' 180.00(3) . . . . ?
Cl1 O13 Cl1' O11 55.0(13) . . . . ?
O12' O13 Cl1' O11 -125.0(13) . . . . ?
Cl1 O13 Cl1' O11 -55.0(13) . . . 7_565 ?
O12' O13 Cl1' O11 125.0(13) . . . 7_565 ?
Cl1 O11 Cl1' O12' 169(9) . . . . ?
Cl1 O11 Cl1' O13 -67.5(18) . . . . ?
Cl1 O11 Cl1' O11 51.9(9) . . . 7_565 ?
Cl1 Cl1' O12' O13 180.00(16) . . . . ?
O11 Cl1' O12' O13 126(3) . . . . ?
O11 Cl1' O12' O13 -126(3) 7_565 . . . ?
O13 Cl1' O12' Cl1 180.0(3) . . . . ?
O11 Cl1' O12' Cl1 -54(4) . . . . ?
O11 Cl1' O12' Cl1 54(4) 7_565 . . . ?
Cl1 O13 O12' Cl1' 0.00(2) . . . . ?
Cl1' O13 O12' Cl1 0.00(4) . . . . ?
O11 Cl1 O12' Cl1' 120.4(9) . . . . ?
O11 Cl1 O12' Cl1' -120.4(9) 7_565 . . . ?
O13 Cl1 O12' Cl1' 0.00(13) . . . . ?
O12 Cl1 O12' Cl1' 0.00(9) . . . . ?
Cl1' Cl1 O12' O13 0.00(14) . . . . ?
O11 Cl1 O12' O13 120.4(8) . . . . ?
O11 Cl1 O12' O13 -120.4(8) 7_565 . . . ?
O12 Cl1 O12' O13 0.00(2) . . . . ?
O1 Ni1 O30 C31 52.8(4) . . . . ?
O3 Ni1 O30 C31 -37.9(4) . . . . ?
N2 Ni1 O30 C31 -125.1(4) . . . . ?
N1 Ni1 O30 C31 140.0(4) . . . . ?
O4 Ni1 O30 C31 10.9(8) . . . . ?
Ni1 O30 C31 C32 -134.8(4) . . . . ?
